data_4321359
loop_
_publ_author_name
'Maya Shivakumar'
'Kausikisankar Pramanik'
'Indranil Bhattacharyya'
'Animesh Chakravorty'

_publ_section_title
;
 Chemistry of Metal-Bound Anion Radicals. A Family of Mono- and
 Bis(azopyridine) Chelates of Bivalent Ruthenium
;
_journal_name_full 'Inorganic Chemistry'
_journal_page_first 4332
_journal_page_last 4338
_journal_paper_doi 10.1021/ic000356b
_journal_volume 39
_journal_year 2000
_chemical_formula_sum 'C48 H39 Cl F6 N3 O P3 Ru'
_chemical_formula_weight 1017.25
_chemical_name_systematic
; 
 ? 
;
_space_group_IT_number 14
_symmetry_cell_setting monoclinic
_symmetry_space_group_name_Hall '-P 2yn'
_symmetry_space_group_name_H-M 'P 1 21/n 1'
_atom_sites_solution_hydrogens geom
_atom_sites_solution_primary 'Patterson heavy-atom method'
_atom_sites_solution_secondary difmap
_audit_creation_method SHELXL
_cell_angle_alpha 90.00
_cell_angle_beta 90.53(3)
_cell_angle_gamma 90.00
_cell_formula_units_Z 4
_cell_length_a 10.496(5)
_cell_length_b 22.389(8)
_cell_length_c 19.720(6)
_cell_measurement_reflns_used 30
_cell_measurement_temperature 293(2)
_cell_measurement_theta_max 15
_cell_measurement_theta_min 7.5
_cell_volume 4634(3)
_computing_structure_refinement 'SHELXL-93 (Sheldrick, 1993)'
_computing_structure_solution 'SHELXS-86 (Sheldrick, 1990)'
_diffrn_ambient_temperature 293(2)
_diffrn_measurement_device 'Siemens R3m/V'
_diffrn_measurement_method \w-scan
_diffrn_radiation_monochromator graphite
_diffrn_radiation_source 'fine-focus sealed tube'
_diffrn_radiation_type MoK\a
_diffrn_radiation_wavelength 0.71073
_diffrn_reflns_av_R_equivalents 0.0223
_diffrn_reflns_av_sigmaI/netI 0.0352
_diffrn_reflns_limit_h_max 11
_diffrn_reflns_limit_h_min 0
_diffrn_reflns_limit_k_max 25
_diffrn_reflns_limit_k_min 0
_diffrn_reflns_limit_l_max 22
_diffrn_reflns_limit_l_min -22
_diffrn_reflns_number 7472
_diffrn_reflns_theta_max 23.56
_diffrn_reflns_theta_min 1.82
_diffrn_standards_interval_count 98
_diffrn_standards_number 2
_exptl_absorpt_coefficient_mu 0.564
_exptl_absorpt_correction_T_max 0.682
_exptl_absorpt_correction_T_min 0.605
_exptl_absorpt_correction_type semi-empirical
_exptl_crystal_colour green
_exptl_crystal_density_diffrn 1.461
_exptl_crystal_description parallelopiped
_exptl_crystal_F_000 2064
_exptl_crystal_size_max 0.3
_exptl_crystal_size_mid 0.2
_exptl_crystal_size_min 0.2
_refine_diff_density_max 0.638
_refine_diff_density_min -0.518
_refine_diff_density_rms 0.088
_refine_ls_extinction_method none
_refine_ls_goodness_of_fit_all 1.072
_refine_ls_goodness_of_fit_obs 1.080
_refine_ls_matrix_type full
_refine_ls_number_parameters 568
_refine_ls_number_reflns 6874
_refine_ls_number_restraints 0
_refine_ls_restrained_S_all 1.086
_refine_ls_restrained_S_obs 1.080
_refine_ls_R_factor_all 0.0670
_refine_ls_R_factor_obs 0.0471
_refine_ls_shift/esd_max 0.008
_refine_ls_shift/esd_mean 0.001
_refine_ls_structure_factor_coef Fsqd
_refine_ls_weighting_details 'w=1/[\s^2^(Fo^2^)+(0.0627P)^2^+8.1424P] where P=(Fo^2^+2Fc^2^)/3'
_refine_ls_weighting_scheme calc
_refine_ls_wR_factor_all 0.1340
_refine_ls_wR_factor_obs 0.1170
_reflns_number_observed 5408
_reflns_number_total 6877
_reflns_observed_criterion >2sigma(I)
_cod_data_source_file ic000356b_3.cif
_cod_data_source_block 651ru
_cod_depositor_comments
;
The following automatic conversions were performed:

'_symmetry_cell_setting' value 'Monoclinic' changed to 'monoclinic'
according to the built-in table from CIF Core dictionary named
'cif_core.dic' version 2.4.1 from 2010-06-29.

Automatic conversion script
Id: cif_fix_values 1646 2011-03-28 12:23:43Z adriana 

The following automatic conversions were performed:

'_refine_ls_weighting_scheme' value 'calc
w=1/[\s^2^(Fo^2^)+(0.0627P)^2^+8.1424P] where P=(Fo^2^+2Fc^2^)/3' was
changed to 'calc'. New tag '_refine_ls_weighting_details' was
created. The value of the new tag was set to
'w=1/[\s^2^(Fo^2^)+(0.0627P)^2^+8.1424P] where P=(Fo^2^+2Fc^2^)/3'.

Automatic conversion script
Id: cif_fix_values 3143 2015-03-26 13:38:13Z robertas 
;
_cod_database_code 4321359

loop_
_symmetry_equiv_pos_as_xyz
'x, y, z'
'-x+1/2, y+1/2, -z+1/2'
'-x, -y, -z'
'x-1/2, -y-1/2, z-1/2'

loop_
_atom_site_aniso_label
_atom_site_aniso_U_11
_atom_site_aniso_U_22
_atom_site_aniso_U_33
_atom_site_aniso_U_23
_atom_site_aniso_U_13
_atom_site_aniso_U_12
Ru 0.0329(2) 0.0370(2) 0.0306(2) -0.0015(2) -0.00575(15) -0.0025(2)
P1 0.0458(7) 0.0396(7) 0.0353(7) -0.0031(5) -0.0054(6) -0.0013(6)
P2 0.0397(7) 0.0374(7) 0.0334(7) -0.0021(5) -0.0039(5) -0.0039(5)
P3 0.0487(10) 0.136(2) 0.0618(11) -0.0028(11) -0.0019(8) -0.0020(11)
Cl1 0.1036(14) 0.1074(14) 0.0517(9) 0.0295(9) 0.0100(9) 0.0415(11)
F1 0.148(6) 0.404(14) 0.181(7) 0.129(8) -0.058(5) 0.043(7)
F2 0.113(4) 0.268(8) 0.140(5) 0.096(5) -0.004(4) 0.006(5)
F3 0.074(4) 0.173(6) 0.348(10) -0.113(7) 0.015(5) -0.034(4)
F4 0.063(3) 0.293(9) 0.227(7) -0.150(7) 0.010(4) 0.008(4)
F5 0.069(3) 0.133(5) 0.284(8) -0.012(5) -0.015(4) 0.000(3)
F6 0.078(3) 0.372(11) 0.112(4) -0.090(6) 0.009(3) 0.010(5)
N1 0.041(2) 0.045(3) 0.043(2) -0.001(2) 0.001(2) -0.006(2)
N2 0.035(2) 0.052(3) 0.052(3) -0.008(2) -0.006(2) -0.001(2)
N3 0.038(2) 0.041(2) 0.038(2) -0.005(2) -0.006(2) 0.000(2)
O1 0.071(3) 0.082(3) 0.061(3) 0.003(2) -0.033(2) 0.012(2)
C1 0.067(4) 0.040(3) 0.054(3) 0.002(2) -0.010(3) -0.006(3)
C2 0.084(4) 0.054(4) 0.053(4) 0.006(3) 0.000(3) -0.008(3)
C3 0.124(7) 0.075(5) 0.066(4) 0.017(4) 0.009(4) -0.021(5)
C4 0.164(9) 0.077(5) 0.099(6) 0.029(5) -0.017(6) -0.064(6)
C5 0.180(9) 0.076(5) 0.096(6) 0.017(5) -0.032(6) -0.074(6)
C6 0.137(7) 0.060(4) 0.064(4) 0.004(3) -0.023(4) -0.038(4)
C7 0.057(4) 0.067(4) 0.039(3) -0.007(3) -0.006(3) 0.017(3)
C8 0.051(4) 0.085(5) 0.083(5) -0.032(4) -0.001(3) 0.000(3)
C9 0.046(4) 0.159(9) 0.103(6) -0.069(6) -0.004(4) 0.009(5)
C10 0.103(8) 0.192(12) 0.081(6) -0.021(7) -0.005(5) 0.088(8)
C11 0.167(11) 0.162(11) 0.131(9) 0.068(8) 0.064(8) 0.116(9)
C12 0.119(7) 0.089(6) 0.105(6) 0.043(5) 0.045(5) 0.049(5)
C13 0.060(3) 0.039(3) 0.039(3) -0.007(2) -0.011(2) 0.000(2)
C14 0.069(4) 0.058(4) 0.072(4) -0.011(3) -0.021(3) -0.010(3)
C15 0.099(6) 0.068(4) 0.089(5) -0.015(4) -0.057(5) 0.000(4)
C16 0.162(9) 0.077(5) 0.055(5) -0.016(4) -0.049(5) 0.016(5)
C17 0.138(7) 0.089(5) 0.038(4) 0.004(3) -0.011(4) 0.010(5)
C18 0.081(4) 0.071(4) 0.043(3) -0.006(3) -0.004(3) 0.009(3)
C19 0.047(3) 0.043(3) 0.040(3) -0.006(2) 0.003(2) -0.012(2)
C20 0.069(4) 0.059(4) 0.042(3) -0.001(3) 0.004(3) -0.003(3)
C21 0.090(5) 0.072(4) 0.045(3) -0.001(3) 0.005(3) -0.017(4)
C22 0.080(5) 0.084(5) 0.060(4) -0.020(4) 0.029(3) -0.022(4)
C23 0.075(5) 0.072(4) 0.075(5) -0.011(4) 0.023(4) 0.006(4)
C24 0.061(4) 0.056(4) 0.058(4) -0.007(3) 0.008(3) 0.004(3)
C25 0.041(3) 0.039(3) 0.042(3) 0.001(2) -0.007(2) -0.005(2)
C26 0.054(4) 0.067(4) 0.069(4) -0.020(3) 0.008(3) -0.016(3)
C27 0.052(4) 0.070(4) 0.096(5) -0.020(4) 0.011(3) -0.014(3)
C28 0.050(4) 0.055(4) 0.097(5) -0.002(3) -0.013(3) -0.013(3)
C29 0.064(4) 0.050(3) 0.062(4) -0.005(3) -0.021(3) -0.014(3)
C30 0.054(3) 0.048(3) 0.047(3) -0.002(2) -0.012(2) -0.006(3)
C31 0.066(4) 0.040(3) 0.037(3) -0.008(2) -0.012(3) 0.004(3)
C32 0.061(4) 0.051(3) 0.066(4) -0.015(3) -0.020(3) 0.014(3)
C33 0.098(6) 0.069(5) 0.087(5) -0.018(4) -0.048(4) 0.026(4)
C34 0.173(10) 0.071(5) 0.072(5) 0.010(4) -0.054(6) 0.016(6)
C35 0.154(8) 0.070(5) 0.078(5) 0.032(4) -0.027(5) -0.013(5)
C36 0.088(5) 0.057(4) 0.055(4) 0.012(3) -0.011(3) -0.009(3)
C37 0.040(3) 0.053(3) 0.040(3) -0.006(2) -0.001(2) -0.004(2)
C38 0.041(3) 0.073(4) 0.072(4) -0.007(3) 0.000(3) -0.006(3)
C39 0.049(4) 0.092(5) 0.083(5) 0.006(4) 0.017(3) -0.014(3)
C40 0.068(4) 0.086(5) 0.062(4) 0.015(3) 0.018(3) -0.013(4)
C41 0.053(3) 0.054(4) 0.051(3) 0.001(3) 0.009(3) -0.010(3)
C42 0.044(3) 0.040(3) 0.034(3) -0.005(2) -0.007(2) 0.007(2)
C43 0.053(3) 0.055(3) 0.049(3) 0.000(3) -0.015(3) -0.001(3)
C44 0.063(4) 0.073(4) 0.041(3) -0.003(3) -0.015(3) 0.015(3)
C45 0.075(4) 0.057(4) 0.032(3) 0.001(2) 0.003(3) 0.026(3)
C46 0.051(3) 0.074(4) 0.048(3) 0.008(3) 0.002(3) 0.010(3)
C47 0.040(3) 0.062(3) 0.040(3) 0.006(2) -0.003(2) 0.008(3)
C48 0.047(3) 0.046(3) 0.042(3) -0.003(2) -0.008(2) -0.002(2)

loop_
_atom_site_label
_atom_site_type_symbol
_atom_site_fract_x
_atom_site_fract_y
_atom_site_fract_z
_atom_site_U_iso_or_equiv
_atom_site_thermal_displace_type
_atom_site_occupancy
_atom_site_calc_flag
_atom_site_refinement_flags
_atom_site_disorder_group
Ru Ru -0.50788(3) 1.26048(2) 0.40700(2) 0.03356(14) Uani 1 d . .
P1 P -0.48661(13) 1.16438(6) 0.35843(6) 0.0403(3) Uani 1 d . .
P2 P -0.49411(12) 1.36040(5) 0.44711(6) 0.0369(3) Uani 1 d . .
P3 P -1.1024(2) 1.34215(11) 0.20848(9) 0.0822(6) Uani 1 d . .
Cl1 Cl -0.5567(2) 1.40219(9) 0.06690(8) 0.0875(6) Uani 1 d . .
F1 F -1.0456(7) 1.3083(5) 0.2681(4) 0.245(5) Uani 1 d . .
F2 F -1.1690(5) 1.3756(4) 0.1498(3) 0.174(3) Uani 1 d . .
F3 F -0.9982(5) 1.3872(3) 0.2206(5) 0.198(4) Uani 1 d . .
F4 F -1.0150(5) 1.3073(4) 0.1616(4) 0.194(4) Uani 1 d . .
F5 F -1.2096(5) 1.2926(3) 0.1959(4) 0.162(3) Uani 1 d . .
F6 F -1.1960(5) 1.3745(4) 0.2556(3) 0.187(3) Uani 1 d . .
N1 N -0.6921(4) 1.2456(2) 0.4520(2) 0.0431(10) Uani 1 d . .
N2 N -0.7629(4) 1.2792(2) 0.3446(2) 0.0460(10) Uani 1 d . .
N3 N -0.6439(4) 1.2854(2) 0.3315(2) 0.0391(9) Uani 1 d . .
O1 O -0.3125(4) 1.2258(2) 0.5108(2) 0.0717(12) Uani 1 d . .
C1 C -0.5682(6) 1.1029(2) 0.4006(3) 0.0534(14) Uani 1 d . .
C2 C -0.5777(6) 1.1032(3) 0.4709(3) 0.064(2) Uani 1 d . .
C3 C -0.6358(8) 1.0561(3) 0.5045(4) 0.088(2) Uani 1 d . .
C4 C -0.6850(10) 1.0089(4) 0.4687(5) 0.113(3) Uani 1 d . .
C5 C -0.6725(10) 1.0072(4) 0.3993(4) 0.118(3) Uani 1 d . .
C6 C -0.6157(8) 1.0536(3) 0.3654(3) 0.087(2) Uani 1 d . .
C7 C -0.3228(5) 1.1353(3) 0.3512(3) 0.0542(14) Uani 1 d . .
C8 C -0.2225(6) 1.1759(3) 0.3352(3) 0.073(2) Uani 1 d . .
C9 C -0.0967(7) 1.1533(5) 0.3302(4) 0.103(3) Uani 1 d . .
C10 C -0.0726(10) 1.0944(7) 0.3415(5) 0.125(4) Uani 1 d . .
C11 C -0.1689(13) 1.0563(6) 0.3561(6) 0.153(6) Uani 1 d . .
C12 C -0.2951(8) 1.0772(4) 0.3597(4) 0.104(3) Uani 1 d . .
C13 C -0.5527(5) 1.1629(2) 0.2730(2) 0.0460(13) Uani 1 d . .
C14 C -0.6842(6) 1.1582(3) 0.2635(3) 0.067(2) Uani 1 d . .
C15 C -0.7373(8) 1.1630(3) 0.1987(4) 0.086(2) Uani 1 d . .
C16 C -0.6602(11) 1.1733(4) 0.1446(4) 0.098(3) Uani 1 d . .
C17 C -0.5301(9) 1.1774(3) 0.1533(3) 0.088(2) Uani 1 d . .
C18 C -0.4764(6) 1.1733(3) 0.2176(3) 0.065(2) Uani 1 d . .
C19 C -0.5755(5) 1.3744(2) 0.5274(2) 0.0432(12) Uani 1 d . .
C20 C -0.5510(6) 1.3354(3) 0.5810(3) 0.0569(14) Uani 1 d . .
C21 C -0.6097(7) 1.3451(3) 0.6435(3) 0.069(2) Uani 1 d . .
C22 C -0.6907(7) 1.3921(3) 0.6512(3) 0.075(2) Uani 1 d . .
C23 C -0.7168(7) 1.4302(3) 0.5987(4) 0.074(2) Uani 1 d . .
C24 C -0.6577(6) 1.4218(3) 0.5371(3) 0.0583(15) Uani 1 d . .
C25 C -0.3302(5) 1.3871(2) 0.4628(2) 0.0404(11) Uani 1 d . .
C26 C -0.2354(6) 1.3721(3) 0.4177(3) 0.063(2) Uani 1 d . .
C27 C -0.1103(6) 1.3924(3) 0.4274(4) 0.072(2) Uani 1 d . .
C28 C -0.0810(6) 1.4265(3) 0.4836(4) 0.067(2) Uani 1 d . .
C29 C -0.1751(6) 1.4418(3) 0.5287(3) 0.059(2) Uani 1 d . .
C30 C -0.3010(5) 1.4227(2) 0.5179(3) 0.0497(13) Uani 1 d . .
C31 C -0.5643(5) 1.4160(2) 0.3893(2) 0.0476(13) Uani 1 d . .
C32 C -0.6960(6) 1.4147(3) 0.3768(3) 0.060(2) Uani 1 d . .
C33 C -0.7492(7) 1.4519(3) 0.3285(4) 0.085(2) Uani 1 d . .
C34 C -0.6727(11) 1.4907(4) 0.2928(4) 0.106(3) Uani 1 d . .
C35 C -0.5435(10) 1.4923(3) 0.3047(4) 0.100(3) Uani 1 d . .
C36 C -0.4881(6) 1.4548(3) 0.3537(3) 0.067(2) Uani 1 d . .
C37 C -0.7904(5) 1.2588(2) 0.4096(2) 0.0447(12) Uani 1 d . .
C38 C -0.9177(5) 1.2546(3) 0.4277(3) 0.062(2) Uani 1 d . .
C39 C -0.9464(6) 1.2362(3) 0.4915(4) 0.075(2) Uani 1 d . .
C40 C -0.8491(6) 1.2230(3) 0.5352(3) 0.072(2) Uani 1 d . .
C41 C -0.7231(5) 1.2280(2) 0.5145(3) 0.0526(14) Uani 1 d . .
C42 C -0.6226(5) 1.3102(2) 0.2652(2) 0.0392(11) Uani 1 d . .
C43 C -0.7236(5) 1.3170(2) 0.2195(3) 0.0524(14) Uani 1 d . .
C44 C -0.7032(6) 1.3444(3) 0.1580(3) 0.059(2) Uani 1 d . .
C45 C -0.5828(6) 1.3655(3) 0.1438(2) 0.0548(15) Uani 1 d . .
C46 C -0.4814(5) 1.3594(3) 0.1883(3) 0.0577(15) Uani 1 d . .
C47 C -0.5027(5) 1.3308(2) 0.2495(3) 0.0473(13) Uani 1 d . .
C48 C -0.3893(5) 1.2381(2) 0.4722(3) 0.0449(12) Uani 1 d . .
H2 H -0.5380 1.1404 0.4965 0.080 Uiso 1 d . .
H3 H -0.6386 1.0602 0.5661 0.080 Uiso 1 d . .
H4 H -0.7204 0.9675 0.4846 0.080 Uiso 1 d . .
H5 H -0.7400 0.9746 0.3821 0.080 Uiso 1 d . .
H6 H -0.5985 1.0555 0.3124 0.080 Uiso 1 d . .
H8 H -0.2371 1.2294 0.3251 0.080 Uiso 1 d . .
H9 H -0.0183 1.1890 0.3131 0.080 Uiso 1 d . .
H10 H 0.0217 1.0784 0.3367 0.080 Uiso 1 d . .
H11 H -0.1400 1.0119 0.3568 0.080 Uiso 1 d . .
H12 H -0.3388 1.0454 0.3798 0.080 Uiso 1 d . .
H14 H -0.7580 1.1434 0.3068 0.080 Uiso 1 d . .
H15 H -0.8378 1.1612 0.1822 0.080 Uiso 1 d . .
H16 H -0.6778 1.1686 0.0993 0.080 Uiso 1 d . .
H17 H -0.4776 1.1881 0.1155 0.080 Uiso 1 d . .
H18 H -0.3777 1.1767 0.2253 0.080 Uiso 1 d . .
H20 H -0.4776 1.3023 0.5772 0.080 Uiso 1 d . .
H21 H -0.5776 1.3147 0.6813 0.080 Uiso 1 d . .
H22 H -0.7383 1.4007 0.6941 0.080 Uiso 1 d . .
H23 H -0.7796 1.4668 0.6032 0.080 Uiso 1 d . .
H24 H -0.6788 1.4555 0.4985 0.080 Uiso 1 d . .
H26 H -0.2379 1.3395 0.3769 0.080 Uiso 1 d . .
H27 H -0.0381 1.3764 0.3876 0.080 Uiso 1 d . .
H28 H 0.0215 1.4396 0.4935 0.080 Uiso 1 d . .
H29 H -0.1400 1.4602 0.5766 0.080 Uiso 1 d . .
H30 H -0.3584 1.4304 0.5592 0.080 Uiso 1 d . .
H32 H -0.7581 1.3865 0.4028 0.080 Uiso 1 d . .
H33 H -0.8388 1.4518 0.3158 0.080 Uiso 1 d . .
H34 H -0.7000 1.5170 0.2529 0.080 Uiso 1 d . .
H35 H -0.5000 1.5324 0.2891 0.080 Uiso 1 d . .
H36 H -0.3793 1.4521 0.3617 0.080 Uiso 1 d . .
H38 H -0.9773 1.2627 0.3866 0.080 Uiso 1 d . .
H39 H -1.0374 1.2311 0.5002 0.080 Uiso 1 d . .
H40 H -0.8575 1.2084 0.5797 0.080 Uiso 1 d . .
H41 H -0.6375 1.2098 0.5441 0.080 Uiso 1 d . .
H43 H -0.7975 1.2906 0.2274 0.080 Uiso 1 d . .
H44 H -0.7779 1.3542 0.1225 0.080 Uiso 1 d . .
H46 H -0.3982 1.3833 0.1759 0.080 Uiso 1 d . .
H47 H -0.4178 1.3177 0.2844 0.080 Uiso 1 d . .
H H -0.3800 1.2735 0.3567 0.050 Uiso 1 d . .

loop_
_atom_type_symbol
_atom_type_description
_atom_type_scat_dispersion_real
_atom_type_scat_dispersion_imag
_atom_type_scat_source
C C 0.0033 0.0016 'International Tables Vol C Tables 4.2.6.8 and 6.1.1.4'
H H 0.0000 0.0000 'International Tables Vol C Tables 4.2.6.8 and 6.1.1.4'
N N 0.0061 0.0033 'International Tables Vol C Tables 4.2.6.8 and 6.1.1.4'
O O 0.0106 0.0060 'International Tables Vol C Tables 4.2.6.8 and 6.1.1.4'
F F 0.0171 0.0103 'International Tables Vol C Tables 4.2.6.8 and 6.1.1.4'
P P 0.1023 0.0942 'International Tables Vol C Tables 4.2.6.8 and 6.1.1.4'
Cl Cl 0.1484 0.1585 'International Tables Vol C Tables 4.2.6.8 and 6.1.1.4'
Ru Ru -1.2594 0.8363 'International Tables Vol C Tables 4.2.6.8 and 6.1.1.4'

loop_
_geom_angle_atom_site_label_1
_geom_angle_atom_site_label_2
_geom_angle_atom_site_label_3
_geom_angle
_geom_angle_site_symmetry_1
_geom_angle_site_symmetry_3
_geom_angle_publ_flag
C48 Ru N3 179.4(2) . . y
C48 Ru N1 105.7(2) . . y
N3 Ru N1 74.4(2) . . y
C48 Ru P1 88.3(2) . . y
N3 Ru P1 91.14(11) . . y
N1 Ru P1 96.54(11) . . y
C48 Ru P2 89.2(2) . . y
N3 Ru P2 91.43(11) . . y
N1 Ru P2 93.47(11) . . y
P1 Ru P2 169.99(5) . . y
C13 P1 C1 103.4(2) . . ?
C13 P1 C7 105.7(2) . . ?
C1 P1 C7 102.1(3) . . ?
C13 P1 Ru 110.8(2) . . ?
C1 P1 Ru 117.1(2) . . ?
C7 P1 Ru 116.3(2) . . ?
C19 P2 C31 103.4(2) . . ?
C19 P2 C25 103.9(2) . . ?
C31 P2 C25 104.6(2) . . ?
C19 P2 Ru 114.9(2) . . ?
C31 P2 Ru 114.1(2) . . ?
C25 P2 Ru 114.5(2) . . ?
F3 P3 F1 86.1(5) . . ?
F3 P3 F4 90.0(4) . . ?
F1 P3 F4 88.8(5) . . ?
F3 P3 F6 93.2(4) . . ?
F1 P3 F6 90.9(5) . . ?
F4 P3 F6 176.8(4) . . ?
F3 P3 F2 96.7(5) . . ?
F1 P3 F2 176.2(4) . . ?
F4 P3 F2 93.7(4) . . ?
F6 P3 F2 86.4(4) . . ?
F3 P3 F5 178.1(4) . . ?
F1 P3 F5 92.6(5) . . ?
F4 P3 F5 88.7(4) . . ?
F6 P3 F5 88.2(4) . . ?
F2 P3 F5 84.7(4) . . ?
C41 N1 C37 116.3(4) . . ?
C41 N1 Ru 130.5(4) . . ?
C37 N1 Ru 113.1(3) . . ?
N3 N2 C37 115.5(4) . . ?
N2 N3 C42 112.5(4) . . ?
N2 N3 Ru 118.5(3) . . ?
C42 N3 Ru 128.9(3) . . ?
C2 C1 C6 118.1(5) . . ?
C2 C1 P1 119.2(4) . . ?
C6 C1 P1 122.6(5) . . ?
C3 C2 C1 120.4(6) . . ?
C4 C3 C2 120.4(7) . . ?
C3 C4 C5 119.7(7) . . ?
C6 C5 C4 120.4(7) . . ?
C5 C6 C1 120.9(7) . . ?
C12 C7 C8 119.0(6) . . ?
C12 C7 P1 122.2(6) . . ?
C8 C7 P1 118.8(5) . . ?
C9 C8 C7 118.5(7) . . ?
C10 C9 C8 120.4(9) . . ?
C11 C10 C9 120.4(9) . . ?
C10 C11 C12 120.4(10) . . ?
C7 C12 C11 121.2(9) . . ?
C18 C13 C14 119.1(5) . . ?
C18 C13 P1 120.8(4) . . ?
C14 C13 P1 119.6(4) . . ?
C15 C14 C13 120.3(7) . . ?
C16 C15 C14 119.7(7) . . ?
C15 C16 C17 120.5(6) . . ?
C16 C17 C18 120.3(7) . . ?
C13 C18 C17 120.1(7) . . ?
C24 C19 C20 119.2(5) . . ?
C24 C19 P2 123.2(4) . . ?
C20 C19 P2 117.7(4) . . ?
C19 C20 C21 119.4(6) . . ?
C22 C21 C20 119.9(6) . . ?
C21 C22 C23 121.3(6) . . ?
C22 C23 C24 119.5(6) . . ?
C23 C24 C19 120.8(6) . . ?
C30 C25 C26 119.4(5) . . ?
C30 C25 P2 121.3(4) . . ?
C26 C25 P2 119.3(4) . . ?
C25 C26 C27 120.9(5) . . ?
C28 C27 C26 119.4(6) . . ?
C29 C28 C27 120.0(5) . . ?
C28 C29 C30 120.4(5) . . ?
C25 C30 C29 119.9(5) . . ?
C36 C31 C32 119.9(5) . . ?
C36 C31 P2 120.8(4) . . ?
C32 C31 P2 119.0(4) . . ?
C33 C32 C31 120.1(7) . . ?
C32 C33 C34 119.9(7) . . ?
C35 C34 C33 120.5(7) . . ?
C34 C35 C36 120.3(8) . . ?
C31 C36 C35 119.4(7) . . ?
N1 C37 C38 123.7(5) . . ?
N1 C37 N2 118.5(4) . . ?
C38 C37 N2 117.8(5) . . ?
C39 C38 C37 118.7(6) . . ?
C38 C39 C40 118.6(6) . . ?
C39 C40 C41 120.4(6) . . ?
N1 C41 C40 122.2(5) . . ?
C47 C42 C43 120.7(5) . . ?
C47 C42 N3 118.8(4) . . ?
C43 C42 N3 120.4(5) . . ?
C44 C43 C42 119.6(5) . . ?
C45 C44 C43 118.7(5) . . ?
C44 C45 C46 122.6(5) . . ?
C44 C45 Cl1 119.2(4) . . ?
C46 C45 Cl1 118.2(5) . . ?
C45 C46 C47 118.1(5) . . ?
C42 C47 C46 120.2(5) . . ?
O1 C48 Ru 176.9(5) . . ?

loop_
_geom_bond_atom_site_label_1
_geom_bond_atom_site_label_2
_geom_bond_distance
_geom_bond_site_symmetry_2
_geom_bond_publ_flag
Ru C48 1.851(5) . y
Ru N3 2.127(4) . y
Ru N1 2.158(4) . y
Ru P1 2.365(2) . y
Ru P2 2.375(2) . y
P1 C13 1.816(5) . ?
P1 C1 1.824(6) . ?
P1 C7 1.844(6) . ?
P2 C19 1.831(5) . ?
P2 C31 1.837(5) . ?
P2 C25 1.843(5) . ?
P3 F3 1.504(6) . ?
P3 F1 1.517(6) . ?
P3 F4 1.522(5) . ?
P3 F6 1.538(6) . ?
P3 F2 1.540(6) . ?
P3 F5 1.596(6) . ?
Cl1 C45 1.747(5) . ?
N1 C41 1.336(6) . ?
N1 C37 1.354(6) . ?
N2 N3 1.285(5) . y
N2 C37 1.392(6) . ?
N3 C42 1.439(6) . ?
O1 C48 1.136(6) . y
C1 C2 1.391(8) . ?
C1 C6 1.392(8) . ?
C2 C3 1.388(9) . ?
C3 C4 1.368(10) . ?
C4 C5 1.377(11) . ?
C5 C6 1.373(10) . ?
C7 C12 1.343(9) . ?
C7 C8 1.427(9) . ?
C8 C9 1.417(10) . ?
C9 C10 1.359(14) . ?
C10 C11 1.36(2) . ?
C11 C12 1.405(13) . ?
C13 C18 1.379(8) . ?
C13 C14 1.395(8) . ?
C14 C15 1.392(9) . ?
C15 C16 1.364(12) . ?
C16 C17 1.376(12) . ?
C17 C18 1.385(9) . ?
C19 C24 1.381(7) . ?
C19 C20 1.393(7) . ?
C20 C21 1.397(8) . ?
C21 C22 1.362(10) . ?
C22 C23 1.366(10) . ?
C23 C24 1.381(8) . ?
C25 C30 1.380(7) . ?
C25 C26 1.380(7) . ?
C26 C27 1.399(8) . ?
C27 C28 1.379(9) . ?
C28 C29 1.377(9) . ?
C29 C30 1.401(8) . ?
C31 C36 1.377(8) . ?
C31 C32 1.401(8) . ?
C32 C33 1.379(9) . ?
C33 C34 1.378(12) . ?
C34 C35 1.373(13) . ?
C35 C36 1.401(9) . ?
C37 C38 1.388(7) . ?
C38 C39 1.359(9) . ?
C39 C40 1.363(9) . ?
C40 C41 1.390(8) . ?
C42 C47 1.377(7) . ?
C42 C43 1.392(7) . ?
C43 C44 1.378(8) . ?
C44 C45 1.378(8) . ?
C45 C46 1.380(8) . ?
C46 C47 1.385(7) . ?
